data_1506716
loop_
_publ_author_name
'Yu, Chan-Mo'
'Youn, Jinsuop'
'Yoon, Seok-Keun'
'Hong, Young-Tack'

_publ_section_title
;
 A highly stereoselective sequential allylic transfer reaction of diene
 with diboronyl reagent and aldehydes promoted by nickel catalyst.
;
_journal_issue 20
_journal_name_full 'Organic letters'
_journal_page_first 4507
_journal_page_last 4510
_journal_paper_doi 10.1021/ol051806c
_journal_volume 7
_journal_year 2005
_chemical_formula_sum 'C22 H27 Cl2 N O4 S'
_chemical_formula_weight 472.41
_chemical_name_systematic
; 
 ? 
;
_space_group_IT_number 14
_symmetry_cell_setting monoclinic
_symmetry_space_group_name_Hall '-P 2yn'
_symmetry_space_group_name_H-M 'P 1 21/n 1'
_atom_sites_solution_hydrogens geom
_atom_sites_solution_primary direct
_atom_sites_solution_secondary difmap
_audit_creation_method SHELXL-97
_cell_angle_alpha 90.00
_cell_angle_beta 96.035(18)
_cell_angle_gamma 90.00
_cell_formula_units_Z 4
_cell_length_a 8.790(2)
_cell_length_b 12.6073(16)
_cell_length_c 21.886(5)
_cell_measurement_reflns_used 41
_cell_measurement_temperature 293(2)
_cell_measurement_theta_max 14.11
_cell_measurement_theta_min 1.88
_cell_volume 2411.9(8)
_computing_cell_refinement 'Siemens XSCANS'
_computing_data_collection 'Siemens XSCANS'
_computing_data_reduction 'Siemens SHELXTL'
_computing_molecular_graphics 'Siemens SHELXTL'
_computing_publication_material 'Siemens SHELXTL'
_computing_structure_refinement 'SHELXL-97 (Sheldrick, 1997)'
_computing_structure_solution 'SHELXS-97 (Sheldrick, 1990)'
_diffrn_ambient_temperature 293(2)
_diffrn_measured_fraction_theta_full 0.981
_diffrn_measured_fraction_theta_max 0.981
_diffrn_measurement_device 'Siemens P4'
_diffrn_measurement_method '\w scans'
_diffrn_radiation_monochromator graphite
_diffrn_radiation_source 'sealed tube'
_diffrn_radiation_type MoK\a
_diffrn_radiation_wavelength 0.71073
_diffrn_reflns_av_R_equivalents 0.0321
_diffrn_reflns_av_sigmaI/netI 0.0686
_diffrn_reflns_limit_h_max 9
_diffrn_reflns_limit_h_min 0
_diffrn_reflns_limit_k_max 0
_diffrn_reflns_limit_k_min -13
_diffrn_reflns_limit_l_max 23
_diffrn_reflns_limit_l_min -23
_diffrn_reflns_number 3353
_diffrn_reflns_theta_full 22.52
_diffrn_reflns_theta_max 22.52
_diffrn_reflns_theta_min 2.42
_diffrn_standards_interval_count 97
_diffrn_standards_number 3
_exptl_absorpt_coefficient_mu 0.383
_exptl_absorpt_correction_type none
_exptl_crystal_colour 'COLORLESS         '
_exptl_crystal_density_diffrn 1.301
_exptl_crystal_density_method 'not measured'
_exptl_crystal_description 'BLOCK             '
_exptl_crystal_F_000 992
_exptl_crystal_size_max 0.36
_exptl_crystal_size_mid 0.30
_exptl_crystal_size_min 0.24
_refine_diff_density_max 0.348
_refine_diff_density_min -0.463
_refine_diff_density_rms 0.076
_refine_ls_extinction_method none
_refine_ls_goodness_of_fit_ref 1.062
_refine_ls_hydrogen_treatment mixed
_refine_ls_matrix_type full
_refine_ls_number_parameters 247
_refine_ls_number_reflns 3118
_refine_ls_number_restraints 0
_refine_ls_restrained_S_all 1.062
_refine_ls_R_factor_all 0.1704
_refine_ls_R_factor_gt 0.0906
_refine_ls_shift/su_max 0.005
_refine_ls_shift/su_mean 0.001
_refine_ls_structure_factor_coef Fsqd
_refine_ls_weighting_details 'calc w=1/[\s^2^(Fo^2^)+(0.1361P)^2^+6.6364P] where P=(Fo^2^+2Fc^2^)/3'
_refine_ls_weighting_scheme calc
_refine_ls_wR_factor_gt 0.2367
_refine_ls_wR_factor_ref 0.3150
_reflns_number_gt 1634
_reflns_number_total 3118
_reflns_threshold_expression >2sigma(I)
_cod_data_source_file ol051806csi20050829_081837.cif
_cod_data_source_block 608
_cod_depositor_comments
;
The following automatic conversions were performed:

'_symmetry_cell_setting' value 'Monoclinic' changed to 'monoclinic'
according to /home/saulius/struct/CIF-dictionaries/cif_core.dic
dictionary named 'cif_core.dic' version 2.4.1 from 2010-06-29.

Automatic conversion script
Id: cif_fix_values 1715 2011-07-08 13:25:40Z adriana 
;
_cod_original_sg_symbol_H-M 'P2(1)/n  '
_cod_database_code 1506716

loop_
_symmetry_equiv_pos_as_xyz
'x, y, z'
'-x+1/2, y+1/2, -z+1/2'
'-x, -y, -z'
'x-1/2, -y-1/2, z-1/2'

loop_
_atom_site_label
_atom_site_type_symbol
_atom_site_fract_x
_atom_site_fract_y
_atom_site_fract_z
_atom_site_U_iso_or_equiv
_atom_site_adp_type
_atom_site_occupancy
_atom_site_symmetry_multiplicity
_atom_site_calc_flag
_atom_site_refinement_flags
S1 S 0.6810(3) 0.44228(17) 0.21722(13) 0.0766(9) Uani 1 1 d .
O1 O 0.5564(7) 0.4857(5) 0.1779(4) 0.097(2) Uani 1 1 d .
O2 O 0.6548(7) 0.4042(5) 0.2768(3) 0.091(2) Uani 1 1 d .
O3 O 1.1482(7) 0.5044(5) 0.2156(3) 0.088(2) Uani 1 1 d .
HO3 H 1.1937 0.4622 0.2396 0.132 Uiso 1 1 calc R
O4 O 1.1656(7) 0.8666(5) 0.2109(3) 0.093(2) Uani 1 1 d .
HO4 H 1.1068 0.8511 0.2362 0.139 Uiso 1 1 calc R
N1 N 0.8090(8) 0.5331(5) 0.2278(4) 0.068(2) Uani 1 1 d .
C1 C 0.7557(7) 0.3369(4) 0.1774(3) 0.074(3) Uani 1 1 d G
C2 C 0.8495(7) 0.2621(5) 0.2091(3) 0.080(3) Uani 1 1 d G
H2 H 0.8740 0.2686 0.2514 0.096 Uiso 1 1 calc R
C3 C 0.9067(7) 0.1776(4) 0.1778(4) 0.087(3) Uani 1 1 d G
H3 H 0.9695 0.1275 0.1990 0.104 Uiso 1 1 calc R
C4 C 0.8701(8) 0.1678(4) 0.1147(4) 0.090(3) Uani 1 1 d G
C5 C 0.7762(8) 0.2427(6) 0.0830(3) 0.099(3) Uani 1 1 d G
H5 H 0.7517 0.2361 0.0407 0.118 Uiso 1 1 calc R
C6 C 0.7190(6) 0.3272(5) 0.1143(3) 0.080(3) Uani 1 1 d G
H6 H 0.6563 0.3773 0.0931 0.096 Uiso 1 1 calc R
C7 C 0.9213(15) 0.0715(8) 0.0803(6) 0.128(5) Uani 1 1 d .
H7A H 0.9870 0.0282 0.1079 0.193 Uiso 1 1 calc R
H7B H 0.9758 0.0944 0.0469 0.193 Uiso 1 1 calc R
H7C H 0.8333 0.0310 0.0645 0.193 Uiso 1 1 calc R
C8 C 0.9379(10) 0.5254(7) 0.2767(5) 0.075(3) Uani 1 1 d .
H8A H 0.9617 0.4520 0.2869 0.091 Uiso 1 1 calc R
H8B H 0.9148 0.5623 0.3135 0.091 Uiso 1 1 calc R
C9 C 1.0679(9) 0.5781(6) 0.2488(4) 0.059(2) Uani 1 1 d .
H9 H 1.1368 0.6144 0.2802 0.071 Uiso 1 1 calc R
C10 C 0.9889(9) 0.6566(6) 0.2032(4) 0.060(2) Uani 1 1 d .
H10 H 0.9505 0.7159 0.2261 0.072 Uiso 1 1 calc R
C11 C 0.8559(9) 0.5933(6) 0.1754(5) 0.076(3) Uani 1 1 d .
H11A H 0.7741 0.6392 0.1578 0.091 Uiso 1 1 calc R
H11B H 0.8858 0.5462 0.1437 0.091 Uiso 1 1 calc R
C12 C 1.0882(8) 0.7015(6) 0.1551(4) 0.057(2) Uani 1 1 d .
H12 H 1.1347 0.6416 0.1354 0.069 Uiso 1 1 calc R
C13 C 1.2172(9) 0.7727(6) 0.1841(4) 0.063(2) Uani 1 1 d .
H13 H 1.2744 0.7319 0.2170 0.076 Uiso 1 1 calc R
C14 C 1.3275(6) 0.8008(4) 0.1381(2) 0.059(2) Uani 1 1 d G
C15 C 1.4280(7) 0.7239(4) 0.1209(3) 0.080(3) Uani 1 1 d G
H15 H 1.4279 0.6565 0.1381 0.096 Uiso 1 1 calc R
C16 C 1.5286(7) 0.7478(6) 0.0779(3) 0.100(3) Uani 1 1 d G
H16 H 1.5959 0.6963 0.0664 0.120 Uiso 1 1 calc R
C17 C 1.5287(8) 0.8485(7) 0.0521(3) 0.118(4) Uani 1 1 d G
H17 H 1.5960 0.8645 0.0234 0.141 Uiso 1 1 calc R
C18 C 1.4282(8) 0.9254(5) 0.0693(3) 0.106(4) Uani 1 1 d G
H18 H 1.4282 0.9928 0.0521 0.127 Uiso 1 1 calc R
C19 C 1.3276(7) 0.9016(4) 0.1123(3) 0.085(3) Uani 1 1 d G
H19 H 1.2603 0.9530 0.1238 0.102 Uiso 1 1 calc R
C20 C 0.9869(10) 0.7613(7) 0.1059(5) 0.075(3) Uani 1 1 d .
H20 H 0.9255 0.8152 0.1188 0.091 Uiso 1 1 calc R
C21 C 0.9800(13) 0.7431(10) 0.0490(5) 0.115(4) Uani 1 1 d .
H21A H 1.0398 0.6897 0.0344 0.138 Uiso 1 1 calc R
H21B H 0.9153 0.7830 0.0216 0.138 Uiso 1 1 calc R
Cl1 Cl 0.3039(5) 0.2518(4) 0.1017(2) 0.1661(17) Uani 1 1 d .
Cl2 Cl 0.2745(9) 0.4498(4) 0.0399(3) 0.236(3) Uani 1 1 d .
C22 C 0.231(2) 0.3785(17) 0.1030(9) 0.204(10) Uani 1 1 d .
H22A H 0.1210 0.3752 0.1033 0.245 Uiso 1 1 calc R
H22B H 0.2736 0.4142 0.1402 0.245 Uiso 1 1 calc R

loop_
_atom_site_aniso_label
_atom_site_aniso_U_11
_atom_site_aniso_U_22
_atom_site_aniso_U_33
_atom_site_aniso_U_23
_atom_site_aniso_U_13
_atom_site_aniso_U_12
S1 0.0608(15) 0.0509(13) 0.125(2) 0.0074(13) 0.0407(14) -0.0049(11)
O1 0.055(4) 0.070(4) 0.169(7) 0.001(4) 0.026(4) -0.004(3)
O2 0.089(4) 0.071(4) 0.126(5) 0.016(4) 0.064(4) -0.009(3)
O3 0.093(5) 0.077(4) 0.099(5) 0.007(4) 0.039(4) 0.026(4)
O4 0.070(4) 0.084(4) 0.132(6) -0.045(4) 0.051(4) -0.031(3)
N1 0.060(4) 0.046(4) 0.105(6) 0.016(4) 0.034(4) 0.000(3)
C1 0.059(5) 0.059(5) 0.108(8) 0.016(5) 0.026(5) -0.014(5)
C2 0.079(6) 0.056(5) 0.107(7) 0.000(5) 0.027(6) -0.008(5)
C3 0.089(7) 0.063(6) 0.115(9) 0.029(6) 0.037(7) 0.011(5)
C4 0.088(7) 0.057(6) 0.134(10) 0.012(6) 0.047(7) 0.004(5)
C5 0.110(9) 0.089(8) 0.101(8) -0.005(6) 0.032(7) 0.009(7)
C6 0.068(6) 0.070(6) 0.103(8) 0.015(6) 0.007(6) 0.009(5)
C7 0.152(11) 0.068(7) 0.173(12) -0.011(7) 0.052(10) 0.018(7)
C8 0.074(6) 0.066(6) 0.091(7) 0.014(5) 0.030(6) -0.011(5)
C9 0.052(5) 0.057(5) 0.069(5) 0.009(4) 0.009(4) 0.004(4)
C10 0.055(5) 0.040(4) 0.089(6) 0.000(4) 0.035(4) -0.001(4)
C11 0.060(5) 0.057(5) 0.113(8) 0.016(5) 0.021(5) -0.009(4)
C12 0.051(5) 0.050(4) 0.074(5) 0.000(4) 0.021(4) -0.005(4)
C13 0.052(5) 0.067(5) 0.074(5) -0.001(4) 0.025(4) -0.010(4)
C14 0.055(5) 0.059(5) 0.066(5) 0.003(4) 0.017(4) -0.014(4)
C15 0.057(5) 0.086(7) 0.100(7) -0.001(6) 0.023(5) 0.012(5)
C16 0.076(7) 0.124(9) 0.106(8) 0.001(7) 0.040(6) 0.003(6)
C17 0.104(9) 0.158(12) 0.100(8) 0.019(9) 0.050(7) -0.020(9)
C18 0.102(8) 0.108(9) 0.113(9) 0.032(7) 0.039(7) -0.020(7)
C19 0.085(7) 0.078(6) 0.099(7) 0.010(5) 0.040(6) 0.001(5)
C20 0.071(6) 0.069(6) 0.091(7) 0.007(5) 0.030(6) -0.014(5)
C21 0.110(9) 0.153(11) 0.085(8) 0.020(8) 0.021(7) 0.001(8)
Cl1 0.151(4) 0.192(5) 0.156(3) -0.003(3) 0.024(3) 0.003(3)
Cl2 0.330(8) 0.157(4) 0.214(6) -0.040(4) -0.015(6) -0.001(5)
C22 0.178(16) 0.26(2) 0.187(17) -0.137(17) 0.095(14) -0.048(16)

loop_
_atom_type_symbol
_atom_type_description
_atom_type_scat_dispersion_real
_atom_type_scat_dispersion_imag
_atom_type_scat_source
C C 0.0033 0.0016 'International Tables Vol C Tables 4.2.6.8 and 6.1.1.4'
H H 0.0000 0.0000 'International Tables Vol C Tables 4.2.6.8 and 6.1.1.4'
N N 0.0061 0.0033 'International Tables Vol C Tables 4.2.6.8 and 6.1.1.4'
O O 0.0106 0.0060 'International Tables Vol C Tables 4.2.6.8 and 6.1.1.4'
S S 0.1246 0.1234 'International Tables Vol C Tables 4.2.6.8 and 6.1.1.4'
Cl Cl 0.1484 0.1585 'International Tables Vol C Tables 4.2.6.8 and 6.1.1.4'

loop_
_geom_angle_atom_site_label_1
_geom_angle_atom_site_label_2
_geom_angle_atom_site_label_3
_geom_angle
O1 S1 O2 119.4(4)
O1 S1 N1 107.1(4)
O2 S1 N1 106.6(4)
O1 S1 C1 107.1(4)
O2 S1 C1 107.7(4)
N1 S1 C1 108.5(3)
C11 N1 C8 110.0(6)
C11 N1 S1 120.4(6)
C8 N1 S1 122.0(5)
C2 C1 C6 120.0
C2 C1 S1 119.9(4)
C6 C1 S1 120.1(4)
C3 C2 C1 120.0
C2 C3 C4 120.0
C3 C4 C5 120.0
C3 C4 C7 120.8(7)
C5 C4 C7 119.0(7)
C6 C5 C4 120.0
C5 C6 C1 120.0
N1 C8 C9 103.5(7)
O3 C9 C8 111.1(7)
O3 C9 C10 108.0(6)
C8 C9 C10 103.8(7)
C11 C10 C9 101.8(6)
C11 C10 C12 113.1(7)
C9 C10 C12 115.7(6)
N1 C11 C10 103.3(7)
C20 C12 C13 110.8(7)
C20 C12 C10 109.5(6)
C13 C12 C10 112.3(6)
O4 C13 C14 109.7(6)
O4 C13 C12 114.0(6)
C14 C13 C12 111.1(6)
C15 C14 C19 120.0
C15 C14 C13 119.2(5)
C19 C14 C13 120.8(5)
C14 C15 C16 120.0
C15 C16 C17 120.0
C18 C17 C16 120.0
C17 C18 C19 120.0
C18 C19 C14 120.0
C21 C20 C12 124.9(10)
Cl2 C22 Cl1 110.9(8)

loop_
_geom_bond_atom_site_label_1
_geom_bond_atom_site_label_2
_geom_bond_distance
S1 O1 1.429(7)
S1 O2 1.432(6)
S1 N1 1.604(7)
S1 C1 1.754(5)
O3 C9 1.413(9)
O4 C13 1.416(9)
N1 C11 1.470(10)
N1 C8 1.478(11)
C1 C2 1.3900
C1 C6 1.3900
C2 C3 1.3900
C3 C4 1.3900
C4 C5 1.3900
C4 C7 1.521(11)
C5 C6 1.3900
C8 C9 1.506(10)
C9 C10 1.520(11)
C10 C11 1.492(11)
C10 C12 1.544(10)
C12 C20 1.523(12)
C12 C13 1.530(11)
C13 C14 1.512(8)
C14 C15 1.3900
C14 C19 1.3900
C15 C16 1.3900
C16 C17 1.3900
C17 C18 1.3900
C18 C19 1.3900
C20 C21 1.263(12)
Cl1 C22 1.72(2)
Cl2 C22 1.72(2)
